data_7246036
loop_
_publ_author_name
'Iqbal, Infal'
'Mehmood, Arshad'
'Noureen, Sajida'
'Lecomte, Claude'
'Ahmed, Maqsood'

_publ_section_title
;
 Crystal engineering, electron density analysis, and in situ variable
 temperature studies on co-crystal between nicotinic acid and gallic acid
 sesquihydrate
;
_journal_issue 5
_journal_name_full CrystEngComm
_journal_page_first 770
_journal_page_last 784
_journal_paper_doi 10.1039/D2CE01149B
_journal_volume 25
_journal_year 2023
_chemical_formula_moiety 'C7 H6 O5, 1.5(H2 O), C6 H5 N O2'
_chemical_formula_sum 'C13 H14 N O8.5'
_chemical_formula_weight 320.25
_space_group_crystal_system triclinic
_space_group_IT_number 2
_space_group_name_Hall '-P 1'
_space_group_name_H-M_alt 'P -1'
_atom_sites_solution_hydrogens mixed
_atom_sites_solution_primary direct
_audit_creation_date 2022-05-15
_audit_creation_method
;
FinalCif V89 by Daniel Kratzert, Freiburg 2022,
https://dkratzert.de/finalcif.html
;
_audit_update_record
;
2022-05-16 deposited with the CCDC.	2022-12-22 downloaded from the CCDC.
;
_cell_angle_alpha 93.001(16)
_cell_angle_beta 116.196(17)
_cell_angle_gamma 113.954(14)
_cell_formula_units_Z 4
_cell_length_a 11.839(5)
_cell_length_b 11.905(6)
_cell_length_c 12.412(5)
_cell_measurement_reflns_used 141
_cell_measurement_temperature 360(2)
_cell_measurement_theta_max 19.51
_cell_measurement_theta_min 3.09
_cell_volume 1376.1(11)
_computing_cell_refinement 'SAINT V8.40B (?, 2016)'
_computing_data_collection 'Bruker BIS V6.2.10/2018-10-02'
_computing_data_reduction 'SAINT V8.40B (?, 2016)'
_computing_molecular_graphics 'Olex2 1.5 (Dolomanov et al., 2009)'
_computing_publication_material 'Olex2 1.5 (Dolomanov et al., 2009)'
_computing_structure_refinement 'SHELXL 2018/3 (Sheldrick, 2015)'
_computing_structure_solution 'SHELXT 2018/2 (Sheldrick, 2018)'
_diffrn_ambient_environment N~2~
_diffrn_ambient_temperature 360.00
_diffrn_detector CPAD
_diffrn_detector_area_resol_mean 7.41
_diffrn_detector_type 'Bruker PHOTON II'
_diffrn_measured_fraction_theta_full 0.897
_diffrn_measured_fraction_theta_max 0.870
_diffrn_measurement_device 'Four-circle diffractometer'
_diffrn_measurement_device_type 'Bruker D8 VENTURE dual wavelength Mo/Cu'
_diffrn_measurement_method '\w and \f scans'
_diffrn_measurement_specimen_support 'MiTeGen micromount'
_diffrn_radiation_monochromator 'mirror optics'
_diffrn_radiation_probe x-ray
_diffrn_radiation_type MoK\a
_diffrn_radiation_wavelength 0.71073
_diffrn_reflns_av_R_equivalents 0.3847
_diffrn_reflns_av_unetI/netI 0.6432
_diffrn_reflns_Laue_measured_fraction_full 0.897
_diffrn_reflns_Laue_measured_fraction_max 0.870
_diffrn_reflns_limit_h_max 12
_diffrn_reflns_limit_h_min -14
_diffrn_reflns_limit_k_max 14
_diffrn_reflns_limit_k_min -14
_diffrn_reflns_limit_l_max 15
_diffrn_reflns_limit_l_min -15
_diffrn_reflns_number 8730
_diffrn_reflns_point_group_measured_fraction_full 0.897
_diffrn_reflns_point_group_measured_fraction_max 0.870
_diffrn_reflns_theta_full 25.242
_diffrn_reflns_theta_max 26.470
_diffrn_reflns_theta_min 2.311
_diffrn_source 'microfocus sealed X-ray tube'
_diffrn_source_current 1.0
_diffrn_source_power 0.05
_diffrn_source_type 'Incoatec I\ms'
_diffrn_source_voltage 50.0
_diffrn_standards_number 0
_exptl_absorpt_coefficient_mu 0.132
_exptl_absorpt_correction_T_max 0.7454
_exptl_absorpt_correction_T_min 0.5917
_exptl_absorpt_correction_type none
_exptl_absorpt_process_details
;
SADABS-2016/2 (Bruker,2016/2) was used for absorption correction.
wR2(int) was 0.1110 before and 0.0623 after correction.
The Ratio of minimum to maximum transmission is 0.7938.
The \l/2 correction factor is Not present.
;
_exptl_crystal_colour colourless
_exptl_crystal_density_diffrn 1.546
_exptl_crystal_description block
_exptl_crystal_F_000 668
_exptl_crystal_size_max 0.4
_exptl_crystal_size_mid 0.35
_exptl_crystal_size_min 0.18
_refine_diff_density_max 0.298
_refine_diff_density_min -0.344
_refine_diff_density_rms 0.071
_refine_ls_extinction_method none
_refine_ls_goodness_of_fit_ref 0.937
_refine_ls_hydrogen_treatment mixed
_refine_ls_matrix_type full
_refine_ls_number_parameters 424
_refine_ls_number_reflns 4939
_refine_ls_number_restraints 0
_refine_ls_restrained_S_all 0.937
_refine_ls_R_factor_all 0.4441
_refine_ls_R_factor_gt 0.1244
_refine_ls_shift/su_max 0.000
_refine_ls_shift/su_mean 0.000
_refine_ls_structure_factor_coef Fsqd
_refine_ls_weighting_details 'w=1/[\s^2^(Fo^2^)+(0.0332P)^2^] where P=(Fo^2^+2Fc^2^)/3'
_refine_ls_weighting_scheme calc
_refine_ls_wR_factor_gt 0.1771
_refine_ls_wR_factor_ref 0.3065
_reflns_Friedel_coverage 0.000
_reflns_number_gt 994
_reflns_number_total 4939
_reflns_threshold_expression 'I > 2\s(I)'
_cod_data_source_file d2ce01149b2.cif
_cod_data_source_block mo_ga_infal_360_2132021_0m_a
_cod_depositor_comments
;
The following automatic conversions were performed:

data item '_diffrn_radiation_probe' value 'X-ray' was changed to
'x-ray' in accordance with the
/home/data/users/saulius/crontab/automatic-downloads/rss-feeds/RSC/lib/dictionaries/cif_core.dic
dictionary named 'cif_core.dic' version 2.4.2 last updated on
2011-04-26.

Automatic conversion script
Id: cif_fix_values 7556 2019-12-06 15:28:31Z antanas 

 Adding full bibliography for 7246035--7246043.cif.

2024-09-02
Z value and formula fixed to values more according to usual
chemical conventions.                 miguel
;
_cod_original_formula_sum 'C26 H28 N2 O17'
_cod_original_formula_weight 640.50
_cod_original_formula_moiety '2(C7 H6 O5), 3(H2 O), 2(C6 H5 N O2)'
_cod_original_formula_units_Z 2
_cod_original_cell_volume 1376.0(11)
_cod_database_code 7246036
_shelx_shelxl_version_number 2018/3
_olex2_refinement_description
;
1. Fixed Uiso
 At 1.2 times of:
  All C(H) groups, All N(H) groups
 At 1.5 times of:
  All O(H) groups, All O(H,H) groups
2.a Free rotating group:
 O17(H17A,H17B), O16(H16A,H16B), O15(H15A,H15B)
2.b Aromatic/amide H refined with riding coordinates:
 N2(H2), N1(H1), C14(H14), C17(H17), C20(H20), C7(H7A), C10(H10A), C3(H3A),
 C19(H19), C26(H26), C24(H24), C25(H25), C23(H23), C18(H18)
2.c Idealised tetrahedral OH refined as rotating group:
 O7(H7), O4(H4), O9(H9), O10(H10), O5(H5), O1(H1A), O8(H8)
2.d Idealised tetrahedral OH refined as rotating group with stretchable bonds:
 O3(H3)
;
_olex2_submission_special_instructions 'No special instructions were received'
_shelx_space_group_comment
;
The symmetry employed for this shelxl refinement is uniquely defined
by the following loop, which should always be used as a source of
symmetry information in preference to the above space-group names.
They are only intended as comments.
;
_diffrn_measurement_ambient_temperature_device_make 'Oxford Cobra Cryo device'

loop_
_space_group_symop_operation_xyz
'x, y, z'
'-x, -y, -z'

loop_
_atom_site_label
_atom_site_type_symbol
_atom_site_fract_x
_atom_site_fract_y
_atom_site_fract_z
_atom_site_U_iso_or_equiv
_atom_site_adp_type
_atom_site_occupancy
_atom_site_site_symmetry_order
_atom_site_calc_flag
_atom_site_refinement_flags_posn
_atom_site_refinement_flags_adp
_atom_site_refinement_flags_occupancy
_atom_site_disorder_assembly
_atom_site_disorder_group
O2 O 0.4739(10) 0.2843(8) 0.0743(8) 0.061(3) Uani 1 1 d . . . . .
O17 O 1.1993(11) 0.3711(12) 0.5579(9) 0.083(4) Uani 1 1 d G . . . .
H17A H 1.287130 0.424322 0.608170 0.124 Uiso 1 1 d G U . . .
H17B H 1.158680 0.368118 0.600373 0.124 Uiso 1 1 d G U . . .
O11 O 0.0033(10) 0.9079(9) 0.1697(8) 0.065(3) Uani 1 1 d . . . . .
O14 O 0.5625(11) 0.8941(10) 0.7011(9) 0.076(4) Uani 1 1 d . . . . .
O7 O 0.0168(10) 0.4951(10) -0.2030(8) 0.060(3) Uani 1 1 d . . . . .
H7 H -0.038747 0.461255 -0.278404 0.090 Uiso 1 1 calc R U . . .
O3 O 0.9119(10) 0.3076(10) 0.4456(9) 0.070(4) Uani 1 1 d . . . . .
H3 H 0.888(11) 0.359(13) 0.468(4) 0.105 Uiso 1 1 calc R U . . .
O4 O 0.9917(11) 0.1666(9) 0.3439(8) 0.063(3) Uani 1 1 d . . . . .
H4 H 1.039079 0.217242 0.413852 0.095 Uiso 1 1 calc R U . . .
O16 O 0.8114(11) 0.4234(10) 0.5481(10) 0.065(3) Uani 1 1 d G . . . .
H16A H 0.830121 0.495625 0.533056 0.098 Uiso 1 1 d G U . . .
H16B H 0.720360 0.381567 0.509383 0.098 Uiso 1 1 d G U . . .
O9 O 0.5145(10) 0.6483(10) 0.3504(8) 0.066(3) Uani 1 1 d . . . . .
H9 H 0.478786 0.661589 0.389782 0.098 Uiso 1 1 calc R U . . .
O10 O 0.5434(9) 0.5061(9) 0.2070(9) 0.061(3) Uani 1 1 d . . . . .
H10 H 0.513208 0.428524 0.193680 0.091 Uiso 1 1 calc R U . . .
O15 O 0.2294(11) 0.2101(8) -0.2199(11) 0.068(3) Uani 1 1 d G . . . .
H15A H 0.189884 0.129723 -0.230271 0.102 Uiso 1 1 d G U . . .
H15B H 0.196575 0.237675 -0.182344 0.102 Uiso 1 1 d G U . . .
O5 O 0.8407(10) 0.0470(9) 0.0963(9) 0.064(3) Uani 1 1 d . . . . .
H5 H 0.924140 0.066818 0.146551 0.095 Uiso 1 1 calc R U . . .
O1 O 0.4517(11) 0.1683(10) -0.0878(9) 0.062(3) Uani 1 1 d . . . . .
H1A H 0.382514 0.180128 -0.125800 0.093 Uiso 1 1 calc R U . . .
O12 O 0.1180(9) 0.8020(9) 0.1728(8) 0.061(3) Uani 1 1 d . . . . .
O6 O 0.1313(10) 0.4020(9) -0.2394(8) 0.066(3) Uani 1 1 d . . . . .
O13 O 0.4783(11) 0.7377(10) 0.5360(10) 0.079(3) Uani 1 1 d . . . . .
O8 O 0.3075(12) 0.7171(11) 0.2574(9) 0.086(4) Uani 1 1 d . . . . .
H8 H 0.237527 0.728144 0.220640 0.129 Uiso 1 1 calc R U . . .
N2 N 0.8611(13) 0.7993(11) 0.9230(11) 0.058(4) Uani 1 1 d . . . . .
H2 H 0.910449 0.837897 1.001780 0.070 Uiso 1 1 calc R U . . .
N1 N 0.3678(12) 0.9443(11) 0.5652(11) 0.065(4) Uani 1 1 d . . . . .
H1 H 0.435462 0.926311 0.606580 0.078 Uiso 1 1 calc R U . . .
C12 C 0.4180(15) 0.6090(13) 0.2256(14) 0.044(4) Uani 1 1 d . . . . .
C2 C 0.6409(14) 0.2053(12) 0.1140(13) 0.040(4) Uani 1 1 d . . . . .
C14 C 0.3344(15) 0.4851(12) 0.0233(13) 0.044(4) Uani 1 1 d . . . . .
H14 H 0.344366 0.433680 -0.027209 0.053 Uiso 1 1 calc R U . . .
C22 C 0.6777(15) 0.7668(14) 0.7264(13) 0.045(4) Uani 1 1 d . . . . .
C9 C 0.2232(14) 0.5146(12) -0.0307(13) 0.038(4) Uani 1 1 d . . . . .
C8 C 0.1223(15) 0.4658(14) -0.1654(13) 0.051(4) Uani 1 1 d . . . . .
C17 C 0.1501(15) 0.9964(13) 0.4305(13) 0.057(5) Uani 1 1 d . . . . .
H17 H 0.074334 1.013185 0.386875 0.068 Uiso 1 1 calc R U . . .
C20 C 0.2884(16) 0.8970(13) 0.4404(13) 0.055(4) Uani 1 1 d . . . . .
H20 H 0.306027 0.842719 0.401206 0.066 Uiso 1 1 calc R U . . .
C5 C 0.8784(15) 0.1851(14) 0.2706(14) 0.050(4) Uani 1 1 d . . . . .
C16 C 0.1789(16) 0.9263(14) 0.3659(13) 0.051(4) Uani 1 1 d . . . . .
C7 C 0.6815(16) 0.1325(12) 0.0627(13) 0.056(4) Uani 1 1 d . . . . .
H7A H 0.632587 0.093565 -0.022875 0.067 Uiso 1 1 calc R U . . .
C13 C 0.4305(15) 0.5307(13) 0.1508(13) 0.046(4) Uani 1 1 d . . . . .
C10 C 0.2083(15) 0.5902(11) 0.0479(13) 0.045(4) Uani 1 1 d . . . . .
H10A H 0.131533 0.607268 0.014777 0.054 Uiso 1 1 calc R U . . .
C1 C 0.5177(15) 0.2251(13) 0.0335(15) 0.050(4) Uani 1 1 d . . . . .
C15 C 0.0965(16) 0.8718(15) 0.2292(14) 0.056(5) Uani 1 1 d . . . . .
C3 C 0.7148(17) 0.2667(13) 0.2397(16) 0.055(5) Uani 1 1 d . . . . .
H3A H 0.685684 0.315767 0.270806 0.067 Uiso 1 1 calc R U . . .
C11 C 0.3092(16) 0.6395(13) 0.1755(13) 0.051(4) Uani 1 1 d . . . . .
C4 C 0.8282(17) 0.2550(13) 0.3160(14) 0.047(4) Uani 1 1 d . . . . .
C19 C 0.3431(16) 1.0193(14) 0.6263(13) 0.058(4) Uani 1 1 d . . . . .
H19 H 0.400765 1.054810 0.712639 0.069 Uiso 1 1 calc R U . . .
C26 C 0.7624(17) 0.8289(14) 0.8505(15) 0.060(5) Uani 1 1 d . . . . .
H26 H 0.750915 0.892246 0.884344 0.072 Uiso 1 1 calc R U . . .
C21 C 0.5649(15) 0.8056(17) 0.6485(13) 0.064(5) Uani 1 1 d . . . . .
C24 C 0.8101(17) 0.6538(15) 0.7565(16) 0.066(5) Uani 1 1 d . . . . .
H24 H 0.827204 0.594765 0.723318 0.079 Uiso 1 1 calc R U . . .
C25 C 0.8899(16) 0.7135(14) 0.8826(14) 0.056(5) Uani 1 1 d . . . . .
H25 H 0.960290 0.695217 0.937217 0.068 Uiso 1 1 calc R U . . .
C23 C 0.7051(16) 0.6811(13) 0.6793(13) 0.060(5) Uani 1 1 d . . . . .
H23 H 0.651852 0.640684 0.593825 0.072 Uiso 1 1 calc R U . . .
C6 C 0.7973(16) 0.1216(13) 0.1450(15) 0.053(4) Uani 1 1 d . . . . .
C18 C 0.2306(19) 1.0428(14) 0.5587(16) 0.070(5) Uani 1 1 d . . . . .
H18 H 0.208795 1.090620 0.600348 0.084 Uiso 1 1 calc R U . . .

loop_
_atom_site_aniso_label
_atom_site_aniso_U_11
_atom_site_aniso_U_22
_atom_site_aniso_U_33
_atom_site_aniso_U_23
_atom_site_aniso_U_13
_atom_site_aniso_U_12
O2 0.069(8) 0.073(8) 0.061(7) 0.010(6) 0.033(7) 0.054(7)
O17 0.055(8) 0.120(11) 0.058(8) 0.013(7) 0.021(7) 0.039(8)
O11 0.066(8) 0.091(8) 0.049(7) 0.017(6) 0.017(6) 0.061(7)
O14 0.092(9) 0.093(9) 0.062(8) 0.009(6) 0.033(7) 0.068(8)
O7 0.045(7) 0.091(9) 0.035(6) 0.002(6) 0.004(6) 0.045(7)
O3 0.052(7) 0.092(10) 0.047(7) -0.006(6) 0.008(6) 0.041(7)
O4 0.073(8) 0.074(9) 0.040(7) 0.002(6) 0.019(7) 0.046(7)
O16 0.058(7) 0.090(8) 0.052(7) -0.004(7) 0.029(7) 0.039(7)
O9 0.066(8) 0.100(9) 0.037(7) 0.001(6) 0.017(7) 0.057(7)
O10 0.050(7) 0.081(8) 0.043(7) -0.010(6) 0.010(6) 0.043(6)
O15 0.084(9) 0.069(8) 0.072(8) 0.014(7) 0.037(7) 0.058(8)
O5 0.069(8) 0.065(7) 0.065(8) 0.001(6) 0.030(7) 0.045(7)
O1 0.054(8) 0.072(8) 0.066(8) 0.009(7) 0.024(7) 0.044(7)
O12 0.057(7) 0.075(8) 0.053(7) 0.003(6) 0.026(6) 0.037(6)
O6 0.072(8) 0.084(8) 0.051(7) 0.005(6) 0.034(7) 0.045(7)
O13 0.074(9) 0.114(10) 0.051(8) 0.012(7) 0.018(7) 0.066(8)
O8 0.090(10) 0.134(10) 0.060(8) -0.001(7) 0.032(7) 0.084(9)
N2 0.075(11) 0.063(10) 0.038(8) 0.014(7) 0.028(8) 0.035(9)
N1 0.063(10) 0.099(11) 0.035(8) 0.004(8) 0.011(8) 0.058(9)
C12 0.039(10) 0.050(11) 0.057(11) 0.016(9) 0.029(10) 0.027(9)
C2 0.041(10) 0.042(10) 0.036(10) 0.001(8) 0.014(9) 0.025(9)
C14 0.058(11) 0.056(10) 0.042(10) 0.016(8) 0.033(10) 0.039(9)
C22 0.031(10) 0.068(12) 0.018(9) 0.012(8) 0.002(8) 0.019(9)
C9 0.030(9) 0.038(9) 0.061(11) 0.016(8) 0.030(9) 0.022(8)
C8 0.038(10) 0.072(12) 0.022(10) 0.001(8) 0.001(9) 0.025(9)
C17 0.047(11) 0.087(13) 0.028(10) 0.013(9) -0.003(9) 0.049(10)
C20 0.071(12) 0.067(12) 0.031(10) -0.001(9) 0.025(10) 0.039(10)
C5 0.035(10) 0.075(12) 0.038(10) 0.015(9) 0.013(9) 0.032(10)
C16 0.062(11) 0.082(13) 0.025(9) 0.013(8) 0.015(9) 0.056(10)
C7 0.066(12) 0.052(11) 0.048(11) 0.002(9) 0.021(10) 0.036(10)
C13 0.048(11) 0.062(11) 0.045(11) 0.020(9) 0.025(10) 0.040(10)
C10 0.054(11) 0.029(9) 0.057(11) 0.003(8) 0.036(10) 0.015(8)
C1 0.031(10) 0.040(11) 0.063(12) 0.010(9) 0.019(10) 0.011(9)
C15 0.056(12) 0.079(13) 0.041(11) 0.016(9) 0.020(10) 0.045(11)
C3 0.067(13) 0.053(11) 0.080(14) 0.031(10) 0.052(12) 0.040(10)
C11 0.063(12) 0.065(12) 0.039(10) 0.005(9) 0.029(10) 0.039(10)
C4 0.057(11) 0.055(11) 0.040(11) 0.011(9) 0.033(10) 0.027(10)
C19 0.058(12) 0.070(13) 0.034(10) 0.014(9) 0.020(10) 0.025(11)
C26 0.069(13) 0.064(13) 0.075(14) 0.029(11) 0.039(12) 0.052(11)
C21 0.029(10) 0.122(17) 0.023(10) 0.000(10) 0.007(9) 0.029(11)
C24 0.060(13) 0.090(14) 0.072(14) 0.018(12) 0.036(12) 0.054(12)
C25 0.061(12) 0.089(14) 0.051(12) 0.031(10) 0.032(11) 0.057(11)
C23 0.073(13) 0.078(13) 0.038(10) -0.009(9) 0.035(11) 0.038(11)
C6 0.044(11) 0.040(10) 0.069(13) 0.003(9) 0.026(11) 0.019(9)
C18 0.078(14) 0.058(12) 0.076(14) 0.012(11) 0.045(12) 0.029(11)

loop_
_atom_type_symbol
_atom_type_description
_atom_type_scat_dispersion_real
_atom_type_scat_dispersion_imag
_atom_type_scat_source
C C 0.0033 0.0016 'International Tables Vol C Tables 4.2.6.8 and 6.1.1.4'
H H 0.0000 0.0000 'International Tables Vol C Tables 4.2.6.8 and 6.1.1.4'
N N 0.0061 0.0033 'International Tables Vol C Tables 4.2.6.8 and 6.1.1.4'
O O 0.0106 0.0060 'International Tables Vol C Tables 4.2.6.8 and 6.1.1.4'

loop_
_geom_angle_atom_site_label_1
_geom_angle_atom_site_label_2
_geom_angle_atom_site_label_3
_geom_angle
_geom_angle_site_symmetry_1
_geom_angle_site_symmetry_3
_geom_angle_publ_flag
H17A O17 H17B 104.5 . . ?
C8 O7 H7 109.5 . . ?
C4 O3 H3 109.5 . . ?
C5 O4 H4 109.5 . . ?
H16A O16 H16B 104.5 . . ?
C12 O9 H9 109.5 . . ?
C13 O10 H10 109.5 . . ?
H15A O15 H15B 104.5 . . ?
C6 O5 H5 109.5 . . ?
C1 O1 H1A 109.5 . . ?
C11 O8 H8 109.5 . . ?
C26 N2 H2 117.7 . . ?
C26 N2 C25 124.6(13) . . ?
C25 N2 H2 117.7 . . ?
C20 N1 H1 119.6 . . ?
C20 N1 C19 120.8(12) . . ?
C19 N1 H1 119.6 . . ?
O9 C12 C13 116.4(12) . . ?
O9 C12 C11 122.9(12) . . ?
C11 C12 C13 120.7(14) . . ?
C7 C2 C1 121.0(13) . . ?
C3 C2 C7 122.6(13) . . ?
C3 C2 C1 116.3(12) . . ?
C9 C14 H14 119.4 . . ?
C13 C14 H14 119.4 . . ?
C13 C14 C9 121.2(12) . . ?
C26 C22 C21 116.9(14) . . ?
C26 C22 C23 117.9(14) . . ?
C23 C22 C21 125.0(14) . . ?
C14 C9 C8 120.7(12) . . ?
C14 C9 C10 118.4(13) . . ?
C10 C9 C8 120.9(12) . . ?
O7 C8 C9 114.2(11) . . ?
O6 C8 O7 121.7(13) . . ?
O6 C8 C9 124.1(13) . . ?
C16 C17 H17 119.3 . . ?
C16 C17 C18 121.3(14) . . ?
C18 C17 H17 119.3 . . ?
N1 C20 H20 118.6 . . ?
N1 C20 C16 122.7(12) . . ?
C16 C20 H20 118.6 . . ?
O4 C5 C4 124.7(14) . . ?
O4 C5 C6 118.2(13) . . ?
C6 C5 C4 116.7(14) . . ?
C17 C16 C20 115.3(13) . . ?
C17 C16 C15 124.5(13) . . ?
C20 C16 C15 119.9(12) . . ?
C2 C7 H7A 121.9 . . ?
C6 C7 C2 116.2(13) . . ?
C6 C7 H7A 121.9 . . ?
O10 C13 C12 117.4(13) . . ?
O10 C13 C14 122.9(12) . . ?
C12 C13 C14 119.6(13) . . ?
C9 C10 H10A 120.2 . . ?
C11 C10 C9 119.7(13) . . ?
C11 C10 H10A 120.2 . . ?
O2 C1 O1 121.3(13) . . ?
O2 C1 C2 123.7(14) . . ?
O1 C1 C2 114.9(12) . . ?
O11 C15 C16 115.1(12) . . ?
O12 C15 O11 120.9(14) . . ?
O12 C15 C16 123.8(13) . . ?
C2 C3 H3A 120.5 . . ?
C4 C3 C2 119.0(13) . . ?
C4 C3 H3A 120.5 . . ?
O8 C11 C12 115.6(13) . . ?
O8 C11 C10 124.1(13) . . ?
C12 C11 C10 120.3(12) . . ?
O3 C4 C5 112.0(14) . . ?
C3 C4 O3 126.3(13) . . ?
C3 C4 C5 121.7(14) . . ?
N1 C19 H19 120.7 . . ?
N1 C19 C18 118.6(14) . . ?
C18 C19 H19 120.7 . . ?
N2 C26 C22 119.9(13) . . ?
N2 C26 H26 120.0 . . ?
C22 C26 H26 120.0 . . ?
O14 C21 O13 126.5(15) . . ?
O14 C21 C22 118.0(14) . . ?
O13 C21 C22 115.4(14) . . ?
C25 C24 H24 119.9 . . ?
C23 C24 H24 119.9 . . ?
C23 C24 C25 120.1(13) . . ?
N2 C25 C24 116.5(14) . . ?
N2 C25 H25 121.8 . . ?
C24 C25 H25 121.8 . . ?
C22 C23 C24 120.8(14) . . ?
C22 C23 H23 119.6 . . ?
C24 C23 H23 119.6 . . ?
C5 C6 O5 118.7(13) . . ?
C7 C6 O5 117.7(14) . . ?
C7 C6 C5 123.5(13) . . ?
C17 C18 C19 120.9(14) . . ?
C17 C18 H18 119.5 . . ?
C19 C18 H18 119.5 . . ?

loop_
_geom_bond_atom_site_label_1
_geom_bond_atom_site_label_2
_geom_bond_distance
_geom_bond_site_symmetry_2
_geom_bond_publ_flag
O2 C1 1.230(13) . ?
O17 H17A 0.8500 . ?
O17 H17B 0.8500 . ?
O11 C15 1.282(15) . ?
O14 C21 1.227(15) . ?
O7 H7 0.8200 . ?
O7 C8 1.325(14) . ?
O3 H3 0.85(12) . ?
O3 C4 1.395(15) . ?
O4 H4 0.8200 . ?
O4 C5 1.364(14) . ?
O16 H16A 0.8500 . ?
O16 H16B 0.8501 . ?
O9 H9 0.8200 . ?
O9 C12 1.360(15) . ?
O10 H10 0.8200 . ?
O10 C13 1.369(14) . ?
O15 H15A 0.8499 . ?
O15 H15B 0.8500 . ?
O5 H5 0.8200 . ?
O5 C6 1.416(12) . ?
O1 H1A 0.8200 . ?
O1 C1 1.327(15) . ?
O12 C15 1.231(13) . ?
O6 C8 1.230(13) . ?
O13 C21 1.265(15) . ?
O8 H8 0.8200 . ?
O8 C11 1.350(13) . ?
N2 H2 0.8600 . ?
N2 C26 1.318(15) . ?
N2 C25 1.339(14) . ?
N1 H1 0.8600 . ?
N1 C20 1.338(15) . ?
N1 C19 1.340(14) . ?
C12 C13 1.379(15) . ?
C12 C11 1.368(17) . ?
C2 C7 1.393(14) . ?
C2 C1 1.482(17) . ?
C2 C3 1.375(17) . ?
C14 H14 0.9300 . ?
C14 C9 1.388(15) . ?
C14 C13 1.383(17) . ?
C22 C26 1.356(18) . ?
C22 C21 1.529(18) . ?
C22 C23 1.364(15) . ?
C9 C8 1.460(17) . ?
C9 C10 1.407(14) . ?
C17 H17 0.9300 . ?
C17 C16 1.364(14) . ?
C17 C18 1.373(18) . ?
C20 H20 0.9300 . ?
C20 C16 1.414(17) . ?
C5 C4 1.418(15) . ?
C5 C6 1.374(17) . ?
C16 C15 1.469(17) . ?
C7 H7A 0.9300 . ?
C7 C6 1.364(18) . ?
C10 H10A 0.9300 . ?
C10 C11 1.395(17) . ?
C3 H3A 0.9300 . ?
C3 C4 1.328(18) . ?
C19 H19 0.9300 . ?
C19 C18 1.377(18) . ?
C26 H26 0.9300 . ?
C24 H24 0.9300 . ?
C24 C25 1.371(18) . ?
C24 C23 1.370(18) . ?
C25 H25 0.9300 . ?
C23 H23 0.9300 . ?
C18 H18 0.9300 . ?

loop_
_geom_torsion_atom_site_label_1
_geom_torsion_atom_site_label_2
_geom_torsion_atom_site_label_3
_geom_torsion_atom_site_label_4
_geom_torsion
_geom_torsion_site_symmetry_1
_geom_torsion_site_symmetry_2
_geom_torsion_site_symmetry_3
_geom_torsion_site_symmetry_4
_geom_torsion_publ_flag
O4 C5 C4 O3 2(2) . . . . ?
O4 C5 C4 C3 -178.3(14) . . . . ?
O4 C5 C6 O5 -4(2) . . . . ?
O4 C5 C6 C7 180.0(14) . . . . ?
O9 C12 C13 O10 -4.0(19) . . . . ?
O9 C12 C13 C14 178.8(13) . . . . ?
O9 C12 C11 O8 3(2) . . . . ?
O9 C12 C11 C10 -176.2(13) . . . . ?
N1 C20 C16 C17 -6(2) . . . . ?
N1 C20 C16 C15 179.5(13) . . . . ?
N1 C19 C18 C17 -4(2) . . . . ?
C2 C7 C6 O5 179.3(11) . . . . ?
C2 C7 C6 C5 -5(2) . . . . ?
C2 C3 C4 O3 -178.0(13) . . . . ?
C2 C3 C4 C5 3(2) . . . . ?
C14 C9 C8 O7 176.2(13) . . . . ?
C14 C9 C8 O6 -3(2) . . . . ?
C14 C9 C10 C11 3.8(18) . . . . ?
C9 C14 C13 O10 -178.4(12) . . . . ?
C9 C14 C13 C12 -1(2) . . . . ?
C9 C10 C11 O8 177.2(12) . . . . ?
C9 C10 C11 C12 -4(2) . . . . ?
C8 C9 C10 C11 -177.7(13) . . . . ?
C17 C16 C15 O11 9(2) . . . . ?
C17 C16 C15 O12 -175.2(14) . . . . ?
C20 N1 C19 C18 3(2) . . . . ?
C20 C16 C15 O11 -177.5(14) . . . . ?
C20 C16 C15 O12 -1(2) . . . . ?
C16 C17 C18 C19 0(2) . . . . ?
C7 C2 C1 O2 177.1(13) . . . . ?
C7 C2 C1 O1 0.3(19) . . . . ?
C7 C2 C3 C4 -1(2) . . . . ?
C13 C12 C11 O8 -179.9(13) . . . . ?
C13 C12 C11 C10 1(2) . . . . ?
C13 C14 C9 C8 -179.9(13) . . . . ?
C13 C14 C9 C10 -1.4(19) . . . . ?
C10 C9 C8 O7 -2.3(19) . . . . ?
C10 C9 C8 O6 178.1(13) . . . . ?
C1 C2 C7 C6 179.3(13) . . . . ?
C1 C2 C3 C4 -178.4(13) . . . . ?
C3 C2 C7 C6 2(2) . . . . ?
C3 C2 C1 O2 -5(2) . . . . ?
C3 C2 C1 O1 177.7(13) . . . . ?
C11 C12 C13 O10 178.9(13) . . . . ?
C11 C12 C13 C14 2(2) . . . . ?
C4 C5 C6 O5 -177.9(12) . . . . ?
C4 C5 C6 C7 6(2) . . . . ?
C19 N1 C20 C16 2(2) . . . . ?
C26 N2 C25 C24 0(2) . . . . ?
C26 C22 C21 O14 4(2) . . . . ?
C26 C22 C21 O13 -173.2(14) . . . . ?
C26 C22 C23 C24 3(2) . . . . ?
C21 C22 C26 N2 179.5(13) . . . . ?
C21 C22 C23 C24 179.0(15) . . . . ?
C25 N2 C26 C22 3(2) . . . . ?
C25 C24 C23 C22 0(2) . . . . ?
C23 C22 C26 N2 -5(2) . . . . ?
C23 C22 C21 O14 -172.1(14) . . . . ?
C23 C22 C21 O13 11(2) . . . . ?
C23 C24 C25 N2 -1(2) . . . . ?
C6 C5 C4 O3 175.4(13) . . . . ?
C6 C5 C4 C3 -5(2) . . . . ?
C18 C17 C16 C20 5(2) . . . . ?
C18 C17 C16 C15 179.0(15) . . . . ?
